data_7234365
loop_
_publ_author_name
'Laurynas Pukenas'
'Florence Benn'
'Edmund Lovell'
'Amedeo Santoro'
'Laurence J. Kershaw Cook'
'Malcolm A. Halcrow'
'Stephen D. Evans'

_publ_section_title
;
 Bead-like structures and self-assembled monolayers from
 2,6-dipyrazolylpyridines and their iron(ii) complexes
;
_journal_name_full 'Journal of Materials Chemistry C'
_journal_page_first 7890
_journal_page_last 7896
_journal_paper_doi 10.1039/C5TC01233C
_journal_volume 3
_journal_year 2015
_chemical_formula_moiety 'C30 H32 Fe N12 S2, 2[B F4], H2 O'
_chemical_formula_sum 'C30 H34 B2 F8 Fe N12 O S2'
_chemical_formula_weight 872.28
_chemical_name_systematic
;     
Bis[2,6-di(pyrazol-1-yl)-4-(thiomorpholin-1-yl)pyridine]iron(II) 
di-tetrafluoroborate monohydrate
;
_space_group_IT_number 2
_space_group_name_Hall '-P 1'
_space_group_name_H-M_alt 'P -1'
_symmetry_cell_setting triclinic
_symmetry_space_group_name_H-M 'P -1'
_atom_sites_solution_hydrogens geom
_atom_sites_solution_primary direct
_atom_sites_solution_secondary difmap
_cell_angle_alpha 85.289(4)
_cell_angle_beta 68.183(4)
_cell_angle_gamma 66.115(4)
_cell_formula_units_Z 2
_cell_length_a 11.4182(5)
_cell_length_b 13.3351(7)
_cell_length_c 13.8880(8)
_cell_measurement_reflns_used 5759
_cell_measurement_temperature 100(2)
_cell_measurement_theta_max 29.52
_cell_measurement_theta_min 3.95
_cell_volume 1789.21(18)
_computing_cell_refinement 'CrysAlisPro, Agilent Technologies'
_computing_data_collection 'CrysAlisPro, Agilent Technologies'
_computing_data_reduction 'CrysAlisPro, Agilent Technologies'
_computing_molecular_graphics 'XSEED (Barbour, 2001)'
_computing_publication_material 'local program'
_computing_structure_refinement 'SHELXL-97 (Sheldrick, 1997)'
_computing_structure_solution 'SHELXS-97 (Sheldrick, 1990)'
_diffrn_ambient_temperature 100(2)
_diffrn_detector_area_resol_mean 5.3095
_diffrn_measured_fraction_theta_full 0.807
_diffrn_measured_fraction_theta_max 0.807
_diffrn_measurement_device_type 'SuperNova, Dual, Cu at zero, Atlas'
_diffrn_measurement_method '\w scans'
_diffrn_radiation_monochromator mirror
_diffrn_radiation_source 'SuperNova (Mo) X-ray Source'
_diffrn_radiation_type MoK\a
_diffrn_radiation_wavelength 0.71073
_diffrn_reflns_av_R_equivalents 0.0365
_diffrn_reflns_av_sigmaI/netI 0.0646
_diffrn_reflns_limit_h_max 15
_diffrn_reflns_limit_h_min -13
_diffrn_reflns_limit_k_max 17
_diffrn_reflns_limit_k_min -17
_diffrn_reflns_limit_l_max 13
_diffrn_reflns_limit_l_min -17
_diffrn_reflns_number 13966
_diffrn_reflns_theta_full 29.83
_diffrn_reflns_theta_max 29.83
_diffrn_reflns_theta_min 3.11
_diffrn_standards_decay_% 0
_diffrn_standards_interval_count 0
_diffrn_standards_interval_time 0
_diffrn_standards_number 0
_exptl_absorpt_coefficient_mu 0.627
_exptl_absorpt_correction_T_max 1.000
_exptl_absorpt_correction_T_min 0.914
_exptl_absorpt_correction_type multi-scan
_exptl_absorpt_process_details
; 
CrysAlisPro, Agilent Technologies,
Version 1.171.36.24 (release 03-12-2012 CrysAlis171 .NET)
Empirical absorption correction using spherical harmonics,
 implemented in SCALE3 ABSPACK scaling algorithm.
;
_exptl_crystal_colour yellow
_exptl_crystal_density_diffrn 1.619
_exptl_crystal_density_method 'not measured'
_exptl_crystal_description block
_exptl_crystal_F_000 892
_exptl_crystal_preparation 'Magnetic properties'
_exptl_crystal_recrystallization_method 'Re-crystallisation from solvent: nitromethane-diethyl ether'
_exptl_crystal_size_max 0.21
_exptl_crystal_size_mid 0.19
_exptl_crystal_size_min 0.10
_refine_diff_density_max 1.511
_refine_diff_density_min -1.062
_refine_diff_density_rms 0.095
_refine_ls_extinction_method none
_refine_ls_goodness_of_fit_ref 1.035
_refine_ls_hydrogen_treatment mixed
_refine_ls_matrix_type full
_refine_ls_number_parameters 508
_refine_ls_number_reflns 8281
_refine_ls_number_restraints 23
_refine_ls_restrained_S_all 1.054
_refine_ls_R_factor_all 0.0691
_refine_ls_R_factor_gt 0.0564
_refine_ls_shift/su_max 0.000
_refine_ls_shift/su_mean 0.000
_refine_ls_structure_factor_coef Fsqd
_refine_ls_weighting_details 'calc w=1/[\s^2^(Fo^2^)+(0.0493P)^2^+3.6348P] where P=(Fo^2^+2Fc^2^)/3'
_refine_ls_weighting_scheme calc
_refine_ls_wR_factor_gt 0.1313
_refine_ls_wR_factor_ref 0.1421
_reflns_number_gt 6808
_reflns_number_total 8281
_reflns_threshold_expression >2sigma(I)
_cod_data_source_file J-Mater-Chem-C-2015-3-7890.cif
_cod_data_source_block as150228
_cod_depositor_comments
;
The following automatic conversions were performed:

data item '_symmetry_cell_setting' value 'Triclinic' was changed to
'triclinic' in accordance with the built-in table derived from the
CIF Core dictionary named 'cif_core.dic' version 2.4.5 last updated
on 2014-11-21.

Automatic conversion script
Id: cif_fix_values 6909 2019-04-08 15:41:33Z antanas 
;
_cod_original_cell_volume 1789.21(16)
_cod_database_code 7234365

loop_
_symmetry_equiv_pos_as_xyz
'x, y, z'
'-x, -y, -z'

loop_
_atom_site_label
_atom_site_type_symbol
_atom_site_fract_x
_atom_site_fract_y
_atom_site_fract_z
_atom_site_U_iso_or_equiv
_atom_site_adp_type
_atom_site_occupancy
_atom_site_symmetry_multiplicity
_atom_site_calc_flag
_atom_site_refinement_flags
_atom_site_disorder_assembly
_atom_site_disorder_group
Fe1 Fe 0.85966(4) 0.28573(3) 0.25104(3) 0.01195(11) Uani 1 1 d . . .
N2 N 0.8540(2) 0.16428(19) 0.35858(18) 0.0121(5) Uani 1 1 d . . .
C3 C 0.8625(3) 0.1757(2) 0.4499(2) 0.0133(5) Uani 1 1 d . . .
C4 C 0.8369(3) 0.1120(2) 0.5308(2) 0.0149(6) Uani 1 1 d . . .
H4 H 0.8436 0.1248 0.5945 0.018 Uiso 1 1 calc R . .
C5 C 0.7998(3) 0.0259(2) 0.5168(2) 0.0149(6) Uani 1 1 d . . .
C6 C 0.7869(3) 0.0152(2) 0.4209(2) 0.0147(6) Uani 1 1 d . . .
H6 H 0.7584 -0.0386 0.4084 0.018 Uiso 1 1 calc R . .
C7 C 0.8168(3) 0.0848(2) 0.3468(2) 0.0128(5) Uani 1 1 d . . .
N8 N 0.9038(2) 0.26144(19) 0.45436(18) 0.0124(5) Uani 1 1 d . . .
N9 N 0.9232(2) 0.3231(2) 0.37078(19) 0.0146(5) Uani 1 1 d . . .
C10 C 0.9643(3) 0.3937(2) 0.3964(2) 0.0159(6) Uani 1 1 d . . .
H10 H 0.9845 0.4485 0.3537 0.019 Uiso 1 1 calc R . .
C11 C 0.9740(3) 0.3767(3) 0.4946(2) 0.0202(6) Uani 1 1 d . . .
H11 H 1.0019 0.4159 0.5296 0.024 Uiso 1 1 calc R . .
C12 C 0.9351(3) 0.2918(2) 0.5295(2) 0.0178(6) Uani 1 1 d . . .
H12 H 0.9308 0.2602 0.5939 0.021 Uiso 1 1 calc R . .
N13 N 0.8156(2) 0.0782(2) 0.24625(19) 0.0133(5) Uani 1 1 d . . .
N14 N 0.8461(2) 0.1539(2) 0.18038(19) 0.0141(5) Uani 1 1 d . . .
C15 C 0.8513(3) 0.1237(2) 0.0900(2) 0.0160(6) Uani 1 1 d . . .
H15 H 0.8709 0.1612 0.0287 0.019 Uiso 1 1 calc R . .
C16 C 0.8240(3) 0.0294(3) 0.0963(2) 0.0192(6) Uani 1 1 d . . .
H16 H 0.8208 -0.0076 0.0423 0.023 Uiso 1 1 calc R . .
C17 C 0.8030(3) 0.0018(2) 0.1966(2) 0.0173(6) Uani 1 1 d . . .
H17 H 0.7834 -0.0592 0.2259 0.021 Uiso 1 1 calc R . .
N18 N 0.7829(3) -0.0453(2) 0.5912(2) 0.0182(5) Uani 1 1 d . . .
C19 C 0.7897(3) -0.0302(3) 0.6917(2) 0.0185(6) Uani 1 1 d . . .
H19A H 0.8495 0.0094 0.6833 0.022 Uiso 1 1 calc R . .
H19B H 0.8315 -0.1030 0.7164 0.022 Uiso 1 1 calc R . .
C20 C 0.6477(3) 0.0345(3) 0.7720(3) 0.0205(6) Uani 1 1 d . . .
H20A H 0.6037 0.1060 0.7462 0.025 Uiso 1 1 calc R . .
H20B H 0.6561 0.0492 0.8373 0.025 Uiso 1 1 calc R . .
S21 S 0.54110(8) -0.04252(7) 0.79751(6) 0.02230(18) Uani 1 1 d . . .
C22 C 0.5630(3) -0.0680(3) 0.6645(3) 0.0222(7) Uani 1 1 d . . .
H22A H 0.5196 -0.1185 0.6628 0.027 Uiso 1 1 calc R . .
H22B H 0.5153 0.0022 0.6385 0.027 Uiso 1 1 calc R . .
C23 C 0.7139(3) -0.1181(3) 0.5932(2) 0.0204(6) Uani 1 1 d . . .
H23A H 0.7611 -0.1896 0.6175 0.025 Uiso 1 1 calc R . .
H23B H 0.7210 -0.1318 0.5219 0.025 Uiso 1 1 calc R . .
N24 N 0.8028(2) 0.41471(19) 0.15685(18) 0.0124(5) Uani 1 1 d . . .
C25 C 0.6741(3) 0.4927(2) 0.1860(2) 0.0123(5) Uani 1 1 d . . .
C26 C 0.6256(3) 0.5698(2) 0.1229(2) 0.0150(6) Uani 1 1 d . . .
H26 H 0.5336 0.6239 0.1483 0.018 Uiso 1 1 calc R . .
C27 C 0.7148(3) 0.5672(2) 0.0194(2) 0.0143(6) Uani 1 1 d . . .
C28 C 0.8501(3) 0.4820(2) -0.0132(2) 0.0138(6) Uani 1 1 d . . .
H28 H 0.9139 0.4744 -0.0825 0.017 Uiso 1 1 calc R . .
C29 C 0.8858(3) 0.4112(2) 0.0583(2) 0.0131(5) Uani 1 1 d . . .
N30 N 0.5900(2) 0.48370(19) 0.28701(18) 0.0129(5) Uani 1 1 d . . .
N31 N 0.6417(2) 0.3906(2) 0.33402(19) 0.0136(5) Uani 1 1 d . . .
C32 C 0.5348(3) 0.3909(3) 0.4163(2) 0.0166(6) Uani 1 1 d . . .
H32 H 0.5394 0.3358 0.4644 0.020 Uiso 1 1 calc R . .
C33 C 0.4140(3) 0.4829(3) 0.4233(2) 0.0191(6) Uani 1 1 d . . .
H33 H 0.3244 0.5013 0.4751 0.023 Uiso 1 1 calc R . .
C34 C 0.4520(3) 0.5406(3) 0.3397(2) 0.0170(6) Uani 1 1 d . . .
H34 H 0.3935 0.6072 0.3219 0.020 Uiso 1 1 calc R . .
N35 N 1.0173(2) 0.3240(2) 0.03288(18) 0.0133(5) Uani 1 1 d . . .
N36 N 1.0479(2) 0.2611(2) 0.11013(19) 0.0144(5) Uani 1 1 d . . .
C37 C 1.1750(3) 0.1856(2) 0.0622(2) 0.0168(6) Uani 1 1 d . . .
H37 H 1.2247 0.1292 0.0961 0.020 Uiso 1 1 calc R . .
C38 C 1.2268(3) 0.1994(3) -0.0443(2) 0.0181(6) Uani 1 1 d . . .
H38 H 1.3147 0.1562 -0.0945 0.022 Uiso 1 1 calc R . .
C39 C 1.1238(3) 0.2882(3) -0.0607(2) 0.0170(6) Uani 1 1 d . . .
H39 H 1.1261 0.3191 -0.1251 0.020 Uiso 1 1 calc R . .
N40 N 0.6743(3) 0.6426(2) -0.04547(19) 0.0163(5) Uani 1 1 d . . .
C41 C 0.5341(3) 0.7267(3) -0.0149(2) 0.0195(6) Uani 1 1 d . . .
H41A H 0.5359 0.7956 -0.0464 0.023 Uiso 1 1 calc R . .
H41B H 0.4932 0.7418 0.0617 0.023 Uiso 1 1 calc R . .
C42 C 0.4459(3) 0.6898(3) -0.0497(3) 0.0224(7) Uani 1 1 d . . .
H42A H 0.3497 0.7458 -0.0236 0.027 Uiso 1 1 calc R . .
H42B H 0.4459 0.6200 -0.0193 0.027 Uiso 1 1 calc R . .
S43 S 0.50845(8) 0.66977(7) -0.18969(6) 0.02325(18) Uani 1 1 d . . .
C44 C 0.6862(3) 0.5790(3) -0.2119(3) 0.0218(6) Uani 1 1 d . . .
H44A H 0.6905 0.5070 -0.1852 0.026 Uiso 1 1 calc R . .
H44B H 0.7410 0.5667 -0.2876 0.026 Uiso 1 1 calc R . .
C45 C 0.7483(3) 0.6275(3) -0.1581(2) 0.0182(6) Uani 1 1 d . . .
H45A H 0.8464 0.5778 -0.1743 0.022 Uiso 1 1 calc R . .
H45B H 0.7446 0.6993 -0.1852 0.022 Uiso 1 1 calc R . .
B46 B 0.1650(4) 0.8038(3) 0.1871(3) 0.0213(7) Uani 1 1 d . . .
F47 F 0.1916(2) 0.88443(17) 0.12449(15) 0.0295(5) Uani 1 1 d . . .
F48 F 0.1329(2) 0.73909(19) 0.13691(17) 0.0364(5) Uani 1 1 d . . .
F49 F 0.2812(2) 0.73815(18) 0.21052(17) 0.0345(5) Uani 1 1 d . . .
F50 F 0.0564(2) 0.85265(18) 0.28018(15) 0.0333(5) Uani 1 1 d . . .
B51 B 0.6364(4) 0.7569(4) 0.3716(4) 0.0369(10) Uani 1 1 d D . .
F52A F 0.5967(5) 0.7502(4) 0.2892(4) 0.0714(14) Uiso 0.67 1 d PD A 1
F53A F 0.5210(5) 0.8122(4) 0.4532(4) 0.0630(14) Uiso 0.67 1 d PD A 1
F54A F 0.7270(4) 0.8119(3) 0.3401(3) 0.0338(9) Uiso 0.67 1 d PD A 1
F55A F 0.7106(3) 0.6508(3) 0.3858(3) 0.0344(8) Uiso 0.67 1 d PD A 1
F52B F 0.5500(11) 0.7433(9) 0.3399(9) 0.083(3) Uiso 0.33 1 d PD A 2
F53B F 0.5503(8) 0.8200(6) 0.4737(6) 0.0383(18) Uiso 0.33 1 d PD A 2
F54B F 0.7143(8) 0.8087(6) 0.3106(6) 0.037(2) Uiso 0.33 1 d PD A 2
F55B F 0.7243(8) 0.6701(6) 0.4208(7) 0.049(2) Uiso 0.33 1 d PD A 2
O56 O 0.9935(3) 0.6089(2) 0.2660(2) 0.0388(6) Uani 1 1 d D . .
H56A H 0.894(2) 0.628(4) 0.277(4) 0.058 Uiso 1 1 d D . .
H56B H 1.012(4) 0.665(3) 0.235(4) 0.058 Uiso 1 1 d D . .

loop_
_atom_site_aniso_label
_atom_site_aniso_U_11
_atom_site_aniso_U_22
_atom_site_aniso_U_33
_atom_site_aniso_U_23
_atom_site_aniso_U_13
_atom_site_aniso_U_12
Fe1 0.0143(2) 0.0115(2) 0.0107(2) 0.00331(15) -0.00551(16) -0.00548(15)
N2 0.0138(11) 0.0110(11) 0.0110(11) 0.0009(9) -0.0049(9) -0.0044(9)
C3 0.0124(13) 0.0117(13) 0.0149(14) 0.0021(11) -0.0049(11) -0.0043(10)
C4 0.0161(14) 0.0168(14) 0.0106(14) 0.0033(11) -0.0050(11) -0.0059(11)
C5 0.0137(13) 0.0144(14) 0.0132(14) 0.0031(11) -0.0030(11) -0.0047(11)
C6 0.0168(14) 0.0127(14) 0.0147(14) 0.0004(11) -0.0044(11) -0.0072(11)
C7 0.0120(13) 0.0131(13) 0.0118(13) 0.0006(11) -0.0041(10) -0.0039(10)
N8 0.0168(12) 0.0143(12) 0.0091(11) 0.0038(9) -0.0062(9) -0.0084(9)
N9 0.0163(12) 0.0167(12) 0.0108(12) 0.0049(9) -0.0047(9) -0.0076(10)
C10 0.0193(14) 0.0162(14) 0.0146(14) 0.0034(11) -0.0059(11) -0.0103(11)
C11 0.0269(16) 0.0190(16) 0.0193(16) 0.0007(12) -0.0098(13) -0.0124(13)
C12 0.0255(16) 0.0173(15) 0.0140(14) 0.0026(12) -0.0109(12) -0.0091(12)
N13 0.0173(12) 0.0143(12) 0.0115(12) 0.0029(9) -0.0067(9) -0.0085(9)
N14 0.0171(12) 0.0150(12) 0.0116(12) 0.0048(9) -0.0051(9) -0.0088(9)
C15 0.0160(14) 0.0174(15) 0.0148(14) 0.0030(11) -0.0065(11) -0.0066(11)
C16 0.0219(15) 0.0203(16) 0.0189(15) -0.0008(12) -0.0091(12) -0.0100(12)
C17 0.0218(15) 0.0160(15) 0.0197(15) 0.0024(12) -0.0101(12) -0.0110(12)
N18 0.0215(13) 0.0177(13) 0.0160(13) 0.0075(10) -0.0062(10) -0.0105(10)
C19 0.0200(15) 0.0179(15) 0.0161(15) 0.0077(12) -0.0063(12) -0.0077(12)
C20 0.0248(16) 0.0159(15) 0.0197(16) 0.0045(12) -0.0078(13) -0.0083(12)
S21 0.0186(4) 0.0199(4) 0.0213(4) 0.0027(3) -0.0004(3) -0.0075(3)
C22 0.0235(16) 0.0204(16) 0.0247(17) 0.0056(13) -0.0086(13) -0.0116(13)
C23 0.0281(17) 0.0154(15) 0.0184(16) 0.0072(12) -0.0065(13) -0.0124(12)
N24 0.0147(12) 0.0114(11) 0.0104(11) 0.0021(9) -0.0045(9) -0.0050(9)
C25 0.0130(13) 0.0126(13) 0.0117(13) 0.0005(10) -0.0037(10) -0.0063(10)
C26 0.0148(14) 0.0125(14) 0.0163(14) 0.0011(11) -0.0063(11) -0.0036(11)
C27 0.0190(14) 0.0147(14) 0.0142(14) 0.0035(11) -0.0084(11) -0.0101(11)
C28 0.0156(14) 0.0174(14) 0.0116(13) 0.0036(11) -0.0049(11) -0.0101(11)
C29 0.0127(13) 0.0148(14) 0.0127(14) 0.0010(11) -0.0039(10) -0.0072(11)
N30 0.0137(11) 0.0117(12) 0.0115(12) 0.0016(9) -0.0045(9) -0.0036(9)
N31 0.0182(12) 0.0137(12) 0.0112(12) 0.0035(9) -0.0071(9) -0.0075(9)
C32 0.0204(15) 0.0205(15) 0.0116(14) 0.0036(11) -0.0061(11) -0.0112(12)
C33 0.0160(14) 0.0240(16) 0.0117(14) -0.0015(12) -0.0004(11) -0.0066(12)
C34 0.0154(14) 0.0176(15) 0.0146(14) -0.0010(11) -0.0035(11) -0.0047(11)
N35 0.0140(12) 0.0145(12) 0.0110(12) 0.0025(9) -0.0036(9) -0.0065(9)
N36 0.0164(12) 0.0148(12) 0.0142(12) 0.0044(10) -0.0072(10) -0.0077(9)
C37 0.0143(14) 0.0154(14) 0.0193(15) 0.0030(12) -0.0075(11) -0.0039(11)
C38 0.0135(14) 0.0193(15) 0.0182(15) -0.0031(12) -0.0026(11) -0.0057(11)
C39 0.0164(14) 0.0209(15) 0.0119(14) -0.0001(11) -0.0019(11) -0.0084(12)
N40 0.0200(13) 0.0163(13) 0.0127(12) 0.0061(10) -0.0066(10) -0.0077(10)
C41 0.0251(16) 0.0142(15) 0.0180(15) 0.0037(12) -0.0111(12) -0.0044(12)
C42 0.0192(15) 0.0255(17) 0.0196(16) 0.0026(13) -0.0081(12) -0.0055(13)
S43 0.0234(4) 0.0302(5) 0.0205(4) 0.0012(3) -0.0117(3) -0.0117(3)
C44 0.0238(16) 0.0236(17) 0.0179(16) 0.0018(13) -0.0072(12) -0.0100(13)
C45 0.0220(15) 0.0238(16) 0.0132(14) 0.0096(12) -0.0080(12) -0.0137(12)
B46 0.0228(18) 0.0234(19) 0.0142(17) 0.0029(14) -0.0070(13) -0.0062(14)
F47 0.0444(12) 0.0284(11) 0.0220(10) 0.0089(8) -0.0172(9) -0.0179(9)
F48 0.0498(13) 0.0422(13) 0.0275(12) 0.0037(10) -0.0133(10) -0.0298(11)
F49 0.0234(10) 0.0379(12) 0.0314(12) 0.0096(10) -0.0115(9) -0.0020(9)
F50 0.0271(11) 0.0378(12) 0.0152(10) 0.0009(9) -0.0040(8) 0.0026(9)
B51 0.030(2) 0.037(2) 0.036(3) 0.009(2) -0.0084(18) -0.0110(18)
O56 0.0400(16) 0.0342(16) 0.0351(16) 0.0053(12) -0.0107(12) -0.0117(12)

loop_
_atom_type_symbol
_atom_type_description
_atom_type_scat_dispersion_real
_atom_type_scat_dispersion_imag
_atom_type_scat_source
C C 0.0033 0.0016 'International Tables Vol C Tables 4.2.6.8 and 6.1.1.4'
H H 0.0000 0.0000 'International Tables Vol C Tables 4.2.6.8 and 6.1.1.4'
N N 0.0061 0.0033 'International Tables Vol C Tables 4.2.6.8 and 6.1.1.4'
F F 0.0171 0.0103 'International Tables Vol C Tables 4.2.6.8 and 6.1.1.4'
S S 0.1246 0.1234 'International Tables Vol C Tables 4.2.6.8 and 6.1.1.4'
B B 0.0013 0.0007 'International Tables Vol C Tables 4.2.6.8 and 6.1.1.4'
Fe Fe 0.3463 0.8444 'International Tables Vol C Tables 4.2.6.8 and 6.1.1.4'
O O 0.0106 0.0060 'International Tables Vol C Tables 4.2.6.8 and 6.1.1.4'

loop_
_geom_angle_atom_site_label_1
_geom_angle_atom_site_label_2
_geom_angle_atom_site_label_3
_geom_angle
_geom_angle_site_symmetry_1
_geom_angle_site_symmetry_3
N24 Fe1 N2 162.78(9) . .
N24 Fe1 N14 101.65(9) . .
N2 Fe1 N14 72.33(9) . .
N24 Fe1 N31 72.91(9) . .
N2 Fe1 N31 92.22(9) . .
N14 Fe1 N31 101.65(9) . .
N24 Fe1 N9 115.30(9) . .
N2 Fe1 N9 73.25(9) . .
N14 Fe1 N9 142.82(9) . .
N31 Fe1 N9 93.25(9) . .
N24 Fe1 N36 73.06(9) . .
N2 Fe1 N36 121.61(9) . .
N14 Fe1 N36 86.52(9) . .
N31 Fe1 N36 145.93(9) . .
N9 Fe1 N36 99.90(9) . .
C3 N2 C7 116.6(2) . .
C3 N2 Fe1 120.90(19) . .
C7 N2 Fe1 121.33(19) . .
N2 C3 C4 125.0(3) . .
N2 C3 N8 112.3(2) . .
C4 C3 N8 122.7(3) . .
C3 C4 C5 118.0(3) . .
N18 C5 C6 121.7(3) . .
N18 C5 C4 120.9(3) . .
C6 C5 C4 117.3(3) . .
C7 C6 C5 118.0(3) . .
N2 C7 C6 125.0(3) . .
N2 C7 N13 111.6(2) . .
C6 C7 N13 123.3(3) . .
C12 N8 N9 111.4(2) . .
C12 N8 C3 129.8(2) . .
N9 N8 C3 118.7(2) . .
C10 N9 N8 104.9(2) . .
C10 N9 Fe1 141.6(2) . .
N8 N9 Fe1 113.10(17) . .
N9 C10 C11 111.2(3) . .
C12 C11 C10 105.7(3) . .
N8 C12 C11 106.8(3) . .
C17 N13 N14 111.2(2) . .
C17 N13 C7 131.3(2) . .
N14 N13 C7 117.1(2) . .
C15 N14 N13 105.2(2) . .
C15 N14 Fe1 139.4(2) . .
N13 N14 Fe1 115.26(17) . .
N14 C15 C16 111.2(3) . .
C17 C16 C15 105.5(3) . .
N13 C17 C16 106.9(3) . .
C5 N18 C19 121.1(3) . .
C5 N18 C23 123.2(3) . .
C19 N18 C23 112.8(2) . .
N18 C19 C20 111.4(3) . .
H19A C19 H19B 108.0 . .
C19 C20 S21 110.1(2) . .
C22 S21 C20 98.20(15) . .
C23 C22 S21 112.1(2) . .
N18 C23 C22 111.5(3) . .
C29 N24 C25 116.4(2) . .
C29 N24 Fe1 120.96(19) . .
C25 N24 Fe1 121.56(19) . .
N24 C25 C26 124.4(3) . .
N24 C25 N30 112.7(2) . .
C26 C25 N30 122.8(3) . .
C25 C26 C27 118.9(3) . .
N40 C27 C26 121.6(3) . .
N40 C27 C28 121.4(3) . .
C26 C27 C28 117.0(3) . .
C29 C28 C27 118.1(3) . .
N24 C29 C28 125.2(3) . .
N24 C29 N35 112.7(2) . .
C28 C29 N35 122.1(3) . .
C34 N30 N31 111.2(2) . .
C34 N30 C25 129.9(2) . .
N31 N30 C25 117.2(2) . .
C32 N31 N30 105.1(2) . .
C32 N31 Fe1 139.8(2) . .
N30 N31 Fe1 114.90(17) . .
N31 C32 C33 111.3(3) . .
C34 C33 C32 105.6(3) . .
N30 C34 C33 106.7(3) . .
C39 N35 N36 111.6(2) . .
C39 N35 C29 129.8(2) . .
N36 N35 C29 118.5(2) . .
C37 N36 N35 104.4(2) . .
C37 N36 Fe1 140.1(2) . .
N35 N36 Fe1 111.98(17) . .
N36 C37 C38 111.7(3) . .
C39 C38 C37 105.3(3) . .
N35 C39 C38 107.0(3) . .
C27 N40 C41 121.9(2) . .
C27 N40 C45 122.9(3) . .
C41 N40 C45 112.5(2) . .
N40 C41 C42 110.8(3) . .
C41 C42 S43 111.6(2) . .
C42 S43 C44 97.96(15) . .
C45 C44 S43 111.3(2) . .
N40 C45 C44 111.3(2) . .
F48 B46 F47 110.1(3) . .
F48 B46 F50 110.0(3) . .
F47 B46 F50 109.6(3) . .
F48 B46 F49 109.7(3) . .
F47 B46 F49 109.6(3) . .
F50 B46 F49 107.8(3) . .
F53A B51 F55A 115.4(4) . .
F53A B51 F52A 107.4(4) . .
F55A B51 F52A 105.6(4) . .
F53A B51 F54A 111.7(4) . .
F55A B51 F54A 107.6(3) . .
F52A B51 F54A 108.7(4) . .
F52B B51 F54B 117.9(7) . .
F52B B51 F53B 104.6(7) . .
F54B B51 F53B 109.5(6) . .
F52B B51 F55B 123.5(7) . .
F54B B51 F55B 107.0(5) . .
F53B B51 F55B 89.9(5) . .
H56A O56 H56B 106(2) . .

loop_
_geom_bond_atom_site_label_1
_geom_bond_atom_site_label_2
_geom_bond_distance
_geom_bond_site_symmetry_2
Fe1 N24 2.109(2) .
Fe1 N2 2.115(2) .
Fe1 N14 2.167(2) .
Fe1 N31 2.189(2) .
Fe1 N9 2.206(2) .
Fe1 N36 2.228(2) .
N2 C3 1.333(4) .
N2 C7 1.333(4) .
C3 C4 1.367(4) .
C3 N8 1.415(4) .
C4 C5 1.424(4) .
C5 N18 1.358(4) .
C5 C6 1.418(4) .
C6 C7 1.369(4) .
C7 N13 1.412(4) .
N8 C12 1.358(4) .
N8 N9 1.368(3) .
N9 C10 1.331(4) .
C10 C11 1.402(4) .
C11 C12 1.368(4) .
N13 C17 1.357(4) .
N13 N14 1.369(3) .
N14 C15 1.323(4) .
C15 C16 1.402(4) .
C16 C17 1.369(4) .
N18 C19 1.462(4) .
N18 C23 1.469(4) .
C19 C20 1.517(4) .
C20 S21 1.814(3) .
S21 C22 1.812(3) .
C22 C23 1.518(4) .
N24 C29 1.336(4) .
N24 C25 1.340(4) .
C25 C26 1.372(4) .
C25 N30 1.403(4) .
C26 C27 1.412(4) .
C27 N40 1.349(4) .
C27 C28 1.423(4) .
C28 C29 1.370(4) .
C29 N35 1.411(4) .
N30 C34 1.364(4) .
N30 N31 1.369(3) .
N31 C32 1.325(4) .
C32 C33 1.403(4) .
C33 C34 1.370(4) .
N35 C39 1.361(4) .
N35 N36 1.367(3) .
N36 C37 1.332(4) .
C37 C38 1.403(4) .
C38 C39 1.364(4) .
N40 C41 1.457(4) .
N40 C45 1.461(4) .
C41 C42 1.513(4) .
C42 S43 1.806(3) .
S43 C44 1.813(3) .
C44 C45 1.523(4) .
B46 F48 1.381(4) .
B46 F47 1.385(4) .
B46 F50 1.388(4) .
B46 F49 1.402(4) .
B51 F53A 1.343(6) .
B51 F55A 1.366(5) .
B51 F52A 1.399(7) .
B51 F54A 1.424(6) .
B51 F52B 1.295(9) .
B51 F54B 1.352(8) .
B51 F53B 1.475(8) .
B51 F55B 1.502(8) .
O56 H56A 1.006(19) .
O56 H56B 0.897(19) .

loop_
_geom_hbond_atom_site_label_D
_geom_hbond_atom_site_label_H
_geom_hbond_atom_site_label_A
_geom_hbond_distance_DH
_geom_hbond_distance_HA
_geom_hbond_distance_DA
_geom_hbond_angle_DHA
_geom_hbond_site_symmetry_A
O56 H56A F55A 1.006(19) 1.99(3) 2.866(4) 144(4) .
O56 H56A F55B 1.006(19) 2.12(4) 2.843(9) 127(4) .
O56 H56B F48 0.897(19) 2.05(2) 2.892(4) 156(4) 1_655
